data_4025496
loop_
_publ_author_name
'Soumitra Maity'
'Kiran Matcha'
'Subrata Ghosh'

_publ_section_title
;
 Synthetic Studies on Schisandra nortriterpenoids. Stereocontrolled
 Synthesis of Enantiopure C-5-epiABC Ring Systems of Micrandilactone A and
 Lancifodilactone G Using RCM
;
_journal_name_full 'Journal of Organic Chemistry'
_journal_page_first 4192
_journal_page_last 4200
_journal_paper_doi 10.1021/jo1006448
_journal_volume 75
_journal_year 2010
_chemical_absolute_configuration syn
_chemical_formula_sum 'C20 H26 O4'
_chemical_formula_weight 330.41
_chemical_name_systematic
; 
 ? 
;
_space_group_IT_number 4
_symmetry_cell_setting monoclinic
_symmetry_space_group_name_Hall 'P 2yb'
_symmetry_space_group_name_H-M 'P 1 21 1'
_atom_sites_solution_hydrogens geom
_atom_sites_solution_primary direct
_atom_sites_solution_secondary difmap
_audit_creation_method SHELXL-97
_cell_angle_alpha 90.00
_cell_angle_beta 101.304(2)
_cell_angle_gamma 90.00
_cell_formula_units_Z 2
_cell_length_a 5.7403(7)
_cell_length_b 14.5577(16)
_cell_length_c 10.3708(11)
_cell_measurement_temperature 120(2)
_cell_volume 849.83(17)
_computing_cell_refinement 'BRUKER APEX II'
_computing_data_collection 'BRUKER APEX II'
_computing_data_reduction 'BRUKER APEX II'
_computing_molecular_graphics 'MERCURY 2.2, PLATON-97'
_computing_publication_material 'MERCURY 2.2, PLATON-97'
_computing_structure_refinement 'SHELXL-97 (Sheldrick, 1997)'
_computing_structure_solution 'SHELXS-97 (Sheldrick, 1990)'
_diffrn_ambient_temperature 120(2)
_diffrn_detector_area_resol_mean 3
_diffrn_measured_fraction_theta_full 0.999
_diffrn_measured_fraction_theta_max 0.999
_diffrn_measurement_device_type 'BRUKER CCD AREA DETECTOR'
_diffrn_measurement_method 'OMEGA SCAN'
_diffrn_radiation_monochromator graphite
_diffrn_radiation_source 'fine-focus sealed tube'
_diffrn_radiation_type MoK\a
_diffrn_radiation_wavelength 0.71073
_diffrn_reflns_av_R_equivalents 0.0332
_diffrn_reflns_av_sigmaI/netI 0.0418
_diffrn_reflns_limit_h_max 7
_diffrn_reflns_limit_h_min -6
_diffrn_reflns_limit_k_max 17
_diffrn_reflns_limit_k_min -17
_diffrn_reflns_limit_l_max 12
_diffrn_reflns_limit_l_min -12
_diffrn_reflns_number 8713
_diffrn_reflns_theta_full 26.00
_diffrn_reflns_theta_max 26.00
_diffrn_reflns_theta_min 2.00
_exptl_absorpt_coefficient_mu 0.089
_exptl_absorpt_correction_T_max 0.9895
_exptl_absorpt_correction_T_min 0.9791
_exptl_absorpt_correction_type multi-scan
_exptl_absorpt_process_details SADABS
_exptl_crystal_colour COLORLESS
_exptl_crystal_density_diffrn 1.291
_exptl_crystal_density_method 'not measured'
_exptl_crystal_description BLOCK
_exptl_crystal_F_000 356
_exptl_crystal_size_max 0.24
_exptl_crystal_size_mid 0.18
_exptl_crystal_size_min 0.12
_refine_diff_density_max 0.152
_refine_diff_density_min -0.158
_refine_diff_density_rms 0.034
_refine_ls_abs_structure_details 'Flack H D (1983), Acta Cryst. A39, 876-881'
_refine_ls_abs_structure_Flack 1.4(8)
_refine_ls_extinction_method none
_refine_ls_goodness_of_fit_ref 1.055
_refine_ls_hydrogen_treatment constr
_refine_ls_matrix_type full
_refine_ls_number_parameters 219
_refine_ls_number_reflns 3312
_refine_ls_number_restraints 1
_refine_ls_restrained_S_all 1.055
_refine_ls_R_factor_all 0.0364
_refine_ls_R_factor_gt 0.0332
_refine_ls_shift/su_max 0.000
_refine_ls_shift/su_mean 0.000
_refine_ls_structure_factor_coef Fsqd
_refine_ls_weighting_details 'calc w=1/[\s^2^(Fo^2^)+(0.0443P)^2^+0.0000P] where P=(Fo^2^+2Fc^2^)/3'
_refine_ls_weighting_scheme calc
_refine_ls_wR_factor_gt 0.0791
_refine_ls_wR_factor_ref 0.0811
_reflns_number_gt 3074
_reflns_number_total 3312
_reflns_threshold_expression >2sigma(I)
_cod_data_source_file jo1006448_si_003.cif
_cod_data_source_block arkm_0m
_cod_depositor_comments
;
The following automatic conversions were performed:

'_symmetry_cell_setting' value 'MONOCLINIC' changed to 'monoclinic'
according to the built-in table from CIF Core dictionary named
'cif_core.dic' version 2.4.1 from
2010-06-29.

'_exptl_absorpt_correction_type' value 'MULTI-SCAN'
changed to 'multi-scan' according to the built-in table from CIF Core
dictionary named 'cif_core.dic' version 2.4.1 from 2010-06-29.

Automatic conversion script
Id: cif_fix_values 1646 2011-03-28 12:23:43Z adriana 
;
_cod_database_code 4025496

loop_
_symmetry_equiv_pos_as_xyz
'x, y, z'
'-x, y+1/2, -z'

loop_
_atom_site_label
_atom_site_type_symbol
_atom_site_fract_x
_atom_site_fract_y
_atom_site_fract_z
_atom_site_U_iso_or_equiv
_atom_site_adp_type
_atom_site_occupancy
_atom_site_symmetry_multiplicity
_atom_site_calc_flag
_atom_site_refinement_flags
_atom_site_disorder_assembly
_atom_site_disorder_group
O1 O 1.16906(18) 0.04761(8) 0.11854(10) 0.0235(3) Uani 1 1 d . . .
O2 O 1.01881(19) -0.04271(8) 0.50100(10) 0.0212(2) Uani 1 1 d . . .
O3 O 1.1974(2) -0.07864(9) 0.70454(11) 0.0311(3) Uani 1 1 d . . .
O4 O 0.6420(2) 0.08691(8) 0.56425(11) 0.0269(3) Uani 1 1 d . . .
C1 C 1.3991(3) 0.20753(12) 0.06041(16) 0.0247(4) Uani 1 1 d . . .
H1 H 1.3216 0.2087 0.1312 0.030 Uiso 1 1 calc R . .
C2 C 1.4663(3) 0.13742(12) -0.13719(15) 0.0229(3) Uani 1 1 d . . .
H2 H 1.4362 0.0908 -0.1995 0.027 Uiso 1 1 calc R . .
C3 C 1.3520(3) 0.13699(11) -0.03093(15) 0.0207(3) Uani 1 1 d . . .
C4 C 1.6251(3) 0.20692(13) -0.15122(17) 0.0292(4) Uani 1 1 d . . .
H4 H 1.6986 0.2072 -0.2235 0.035 Uiso 1 1 calc R . .
C5 C 1.6740(3) 0.27558(13) -0.05798(18) 0.0317(4) Uani 1 1 d . . .
H5 H 1.7835 0.3212 -0.0662 0.038 Uiso 1 1 calc R . .
C6 C 1.5599(3) 0.27630(12) 0.04774(16) 0.0297(4) Uani 1 1 d . . .
H6 H 1.5910 0.3228 0.1102 0.036 Uiso 1 1 calc R . .
C7 C 1.1787(3) 0.06106(12) -0.01623(15) 0.0252(4) Uani 1 1 d . . .
H7A H 1.0219 0.0769 -0.0650 0.030 Uiso 1 1 calc R . .
H7B H 1.2278 0.0045 -0.0525 0.030 Uiso 1 1 calc R . .
C8 C 0.9344(3) 0.05495(11) 0.14825(15) 0.0197(3) Uani 1 1 d . . .
H8 H 0.8472 0.1025 0.0915 0.024 Uiso 1 1 calc R . .
C9 C 0.7979(3) -0.03509(11) 0.12087(15) 0.0219(3) Uani 1 1 d . . .
H9A H 0.8278 -0.0598 0.0388 0.026 Uiso 1 1 calc R . .
H9B H 0.6296 -0.0213 0.1078 0.026 Uiso 1 1 calc R . .
C10 C 0.8536(3) -0.11056(11) 0.22601(16) 0.0224(4) Uani 1 1 d . . .
H10A H 0.8241 -0.1701 0.1841 0.027 Uiso 1 1 calc R . .
H10B H 1.0206 -0.1075 0.2668 0.027 Uiso 1 1 calc R . .
C11 C 0.7035(3) -0.10144(11) 0.33278(15) 0.0208(3) Uani 1 1 d . . .
H11A H 0.5384 -0.0933 0.2906 0.025 Uiso 1 1 calc R . .
H11B H 0.7151 -0.1582 0.3827 0.025 Uiso 1 1 calc R . .
C12 C 0.7771(3) -0.02254(10) 0.42662(15) 0.0183(3) Uani 1 1 d . . .
C13 C 0.7760(3) 0.07212(10) 0.36397(15) 0.0187(3) Uani 1 1 d . . .
H13 H 0.6264 0.0780 0.3002 0.022 Uiso 1 1 calc R . .
C14 C 0.9777(3) 0.08955(11) 0.29010(15) 0.0209(3) Uani 1 1 d . . .
H14A H 1.0071 0.1551 0.2897 0.025 Uiso 1 1 calc R . .
H14B H 1.1206 0.0606 0.3384 0.025 Uiso 1 1 calc R . .
C15 C 0.7643(3) 0.13882(11) 0.47742(15) 0.0210(3) Uani 1 1 d . . .
C16 C 1.0061(3) 0.16904(13) 0.55523(17) 0.0300(4) Uani 1 1 d . . .
H16A H 1.1042 0.1160 0.5797 0.045 Uiso 1 1 calc R . .
H16B H 0.9851 0.2012 0.6330 0.045 Uiso 1 1 calc R . .
H16C H 1.0810 0.2090 0.5019 0.045 Uiso 1 1 calc R . .
C17 C 0.6122(3) 0.22225(11) 0.43288(17) 0.0277(4) Uani 1 1 d . . .
H17A H 0.6036 0.2602 0.5075 0.042 Uiso 1 1 calc R . .
H17B H 0.4552 0.2028 0.3920 0.042 Uiso 1 1 calc R . .
H17C H 0.6813 0.2566 0.3709 0.042 Uiso 1 1 calc R . .
C18 C 0.6321(3) -0.00891(11) 0.53342(16) 0.0220(4) Uani 1 1 d . . .
H18 H 0.4682 -0.0304 0.5053 0.026 Uiso 1 1 calc R . .
C19 C 1.0164(3) -0.06331(11) 0.62807(15) 0.0230(4) Uani 1 1 d . . .
C20 C 0.7635(3) -0.06281(12) 0.64972(15) 0.0250(4) Uani 1 1 d . . .
H20A H 0.7015 -0.1248 0.6502 0.030 Uiso 1 1 calc R . .
H20B H 0.7529 -0.0329 0.7319 0.030 Uiso 1 1 calc R . .

loop_
_atom_site_aniso_label
_atom_site_aniso_U_11
_atom_site_aniso_U_22
_atom_site_aniso_U_33
_atom_site_aniso_U_23
_atom_site_aniso_U_13
_atom_site_aniso_U_12
O1 0.0175(5) 0.0357(7) 0.0182(6) 0.0017(5) 0.0056(4) 0.0004(5)
O2 0.0174(5) 0.0262(6) 0.0199(5) 0.0018(5) 0.0029(4) 0.0025(4)
O3 0.0307(7) 0.0357(7) 0.0246(6) 0.0026(5) -0.0005(5) 0.0068(6)
O4 0.0353(7) 0.0213(6) 0.0289(6) -0.0005(5) 0.0183(5) 0.0005(5)
C1 0.0264(9) 0.0295(9) 0.0189(8) 0.0001(7) 0.0061(7) 0.0022(7)
C2 0.0236(8) 0.0295(9) 0.0157(8) 0.0002(7) 0.0044(6) 0.0031(7)
C3 0.0184(8) 0.0260(8) 0.0171(8) 0.0020(7) 0.0022(6) 0.0052(7)
C4 0.0286(9) 0.0370(10) 0.0234(9) 0.0073(8) 0.0087(7) 0.0034(8)
C5 0.0288(9) 0.0314(10) 0.0339(10) 0.0079(8) 0.0039(8) -0.0063(8)
C6 0.0362(10) 0.0263(9) 0.0251(9) -0.0012(8) 0.0023(8) -0.0008(8)
C7 0.0233(8) 0.0339(10) 0.0188(8) -0.0032(7) 0.0051(7) -0.0023(7)
C8 0.0158(7) 0.0237(8) 0.0203(8) 0.0012(6) 0.0051(6) 0.0000(6)
C9 0.0207(8) 0.0253(9) 0.0199(8) -0.0028(6) 0.0046(6) -0.0008(7)
C10 0.0224(8) 0.0201(8) 0.0252(8) -0.0023(7) 0.0061(7) -0.0014(6)
C11 0.0213(8) 0.0188(8) 0.0227(8) 0.0004(6) 0.0053(7) -0.0012(6)
C12 0.0118(7) 0.0234(8) 0.0194(8) 0.0015(6) 0.0023(6) 0.0000(6)
C13 0.0161(7) 0.0188(8) 0.0209(8) -0.0021(6) 0.0032(6) -0.0008(6)
C14 0.0198(8) 0.0210(8) 0.0223(8) -0.0025(7) 0.0055(6) -0.0026(6)
C15 0.0223(8) 0.0215(8) 0.0205(8) 0.0004(6) 0.0078(6) 0.0005(7)
C16 0.0272(9) 0.0346(10) 0.0285(10) -0.0115(8) 0.0061(8) -0.0040(7)
C17 0.0332(10) 0.0215(9) 0.0300(9) -0.0026(7) 0.0102(8) 0.0032(7)
C18 0.0199(8) 0.0231(8) 0.0240(8) 0.0000(7) 0.0065(6) -0.0018(6)
C19 0.0282(9) 0.0184(8) 0.0226(8) -0.0005(6) 0.0054(7) 0.0012(7)
C20 0.0281(9) 0.0256(9) 0.0228(8) 0.0018(7) 0.0086(7) -0.0020(7)

loop_
_atom_type_symbol
_atom_type_description
_atom_type_scat_dispersion_real
_atom_type_scat_dispersion_imag
_atom_type_scat_source
C C 0.0033 0.0016 'International Tables Vol C Tables 4.2.6.8 and 6.1.1.4'
H H 0.0000 0.0000 'International Tables Vol C Tables 4.2.6.8 and 6.1.1.4'
O O 0.0106 0.0060 'International Tables Vol C Tables 4.2.6.8 and 6.1.1.4'

loop_
_geom_angle_atom_site_label_1
_geom_angle_atom_site_label_2
_geom_angle_atom_site_label_3
_geom_angle
_geom_angle_site_symmetry_1
_geom_angle_site_symmetry_3
_geom_angle_publ_flag
C7 O1 C8 114.65(12) . . ?
C19 O2 C12 111.34(11) . . ?
C18 O4 C15 111.74(12) . . ?
C6 C1 C3 120.96(15) . . ?
C6 C1 H1 119.5 . . ?
C3 C1 H1 119.5 . . ?
C4 C2 C3 120.55(16) . . ?
C4 C2 H2 119.7 . . ?
C3 C2 H2 119.7 . . ?
C1 C3 C2 118.65(15) . . ?
C1 C3 C7 121.02(14) . . ?
C2 C3 C7 120.33(14) . . ?
C5 C4 C2 120.12(16) . . ?
C5 C4 H4 119.9 . . ?
C2 C4 H4 119.9 . . ?
C4 C5 C6 119.85(17) . . ?
C4 C5 H5 120.1 . . ?
C6 C5 H5 120.1 . . ?
C5 C6 C1 119.84(17) . . ?
C5 C6 H6 120.1 . . ?
C1 C6 H6 120.1 . . ?
O1 C7 C3 110.61(13) . . ?
O1 C7 H7A 109.5 . . ?
C3 C7 H7A 109.5 . . ?
O1 C7 H7B 109.5 . . ?
C3 C7 H7B 109.5 . . ?
H7A C7 H7B 108.1 . . ?
O1 C8 C9 111.31(12) . . ?
O1 C8 C14 104.32(11) . . ?
C9 C8 C14 116.31(13) . . ?
O1 C8 H8 108.2 . . ?
C9 C8 H8 108.2 . . ?
C14 C8 H8 108.2 . . ?
C8 C9 C10 117.05(12) . . ?
C8 C9 H9A 108.0 . . ?
C10 C9 H9A 108.0 . . ?
C8 C9 H9B 108.0 . . ?
C10 C9 H9B 108.0 . . ?
H9A C9 H9B 107.3 . . ?
C11 C10 C9 112.45(13) . . ?
C11 C10 H10A 109.1 . . ?
C9 C10 H10A 109.1 . . ?
C11 C10 H10B 109.1 . . ?
C9 C10 H10B 109.1 . . ?
H10A C10 H10B 107.8 . . ?
C12 C11 C10 113.86(13) . . ?
C12 C11 H11A 108.8 . . ?
C10 C11 H11A 108.8 . . ?
C12 C11 H11B 108.8 . . ?
C10 C11 H11B 108.8 . . ?
H11A C11 H11B 107.7 . . ?
O2 C12 C11 107.47(12) . . ?
O2 C12 C13 109.08(12) . . ?
C11 C12 C13 115.83(12) . . ?
O2 C12 C18 103.71(12) . . ?
C11 C12 C18 116.35(13) . . ?
C13 C12 C18 103.61(13) . . ?
C12 C13 C14 115.07(13) . . ?
C12 C13 C15 104.01(12) . . ?
C14 C13 C15 115.45(12) . . ?
C12 C13 H13 107.3 . . ?
C14 C13 H13 107.3 . . ?
C15 C13 H13 107.3 . . ?
C8 C14 C13 115.55(13) . . ?
C8 C14 H14A 108.4 . . ?
C13 C14 H14A 108.4 . . ?
C8 C14 H14B 108.4 . . ?
C13 C14 H14B 108.4 . . ?
H14A C14 H14B 107.5 . . ?
O4 C15 C17 106.59(13) . . ?
O4 C15 C16 108.73(13) . . ?
C17 C15 C16 109.89(14) . . ?
O4 C15 C13 104.14(12) . . ?
C17 C15 C13 112.48(13) . . ?
C16 C15 C13 114.51(13) . . ?
C15 C16 H16A 109.5 . . ?
C15 C16 H16B 109.5 . . ?
H16A C16 H16B 109.5 . . ?
C15 C16 H16C 109.5 . . ?
H16A C16 H16C 109.5 . . ?
H16B C16 H16C 109.5 . . ?
C15 C17 H17A 109.5 . . ?
C15 C17 H17B 109.5 . . ?
H17A C17 H17B 109.5 . . ?
C15 C17 H17C 109.5 . . ?
H17A C17 H17C 109.5 . . ?
H17B C17 H17C 109.5 . . ?
O4 C18 C20 109.66(13) . . ?
O4 C18 C12 106.65(12) . . ?
C20 C18 C12 104.74(13) . . ?
O4 C18 H18 111.8 . . ?
C20 C18 H18 111.8 . . ?
C12 C18 H18 111.8 . . ?
O3 C19 O2 120.81(15) . . ?
O3 C19 C20 129.50(15) . . ?
O2 C19 C20 109.69(13) . . ?
C18 C20 C19 103.16(13) . . ?
C18 C20 H20A 111.1 . . ?
C19 C20 H20A 111.1 . . ?
C18 C20 H20B 111.1 . . ?
C19 C20 H20B 111.1 . . ?
H20A C20 H20B 109.1 . . ?

loop_
_geom_bond_atom_site_label_1
_geom_bond_atom_site_label_2
_geom_bond_distance
_geom_bond_site_symmetry_2
_geom_bond_publ_flag
O1 C7 1.4232(19) . ?
O1 C8 1.4436(18) . ?
O2 C19 1.3542(18) . ?
O2 C12 1.4789(18) . ?
O3 C19 1.198(2) . ?
O4 C18 1.430(2) . ?
O4 C15 1.4571(19) . ?
C1 C6 1.385(2) . ?
C1 C3 1.387(2) . ?
C1 H1 0.9300 . ?
C2 C4 1.388(2) . ?
C2 C3 1.389(2) . ?
C2 H2 0.9300 . ?
C3 C7 1.515(2) . ?
C4 C5 1.381(3) . ?
C4 H4 0.9300 . ?
C5 C6 1.383(3) . ?
C5 H5 0.9300 . ?
C6 H6 0.9300 . ?
C7 H7A 0.9700 . ?
C7 H7B 0.9700 . ?
C8 C9 1.525(2) . ?
C8 C14 1.528(2) . ?
C8 H8 0.9800 . ?
C9 C10 1.537(2) . ?
C9 H9A 0.9700 . ?
C9 H9B 0.9700 . ?
C10 C11 1.536(2) . ?
C10 H10A 0.9700 . ?
C10 H10B 0.9700 . ?
C11 C12 1.511(2) . ?
C11 H11A 0.9700 . ?
C11 H11B 0.9700 . ?
C12 C13 1.523(2) . ?
C12 C18 1.523(2) . ?
C13 C14 1.529(2) . ?
C13 C15 1.537(2) . ?
C13 H13 0.9800 . ?
C14 H14A 0.9700 . ?
C14 H14B 0.9700 . ?
C15 C17 1.514(2) . ?
C15 C16 1.527(2) . ?
C16 H16A 0.9600 . ?
C16 H16B 0.9600 . ?
C16 H16C 0.9600 . ?
C17 H17A 0.9600 . ?
C17 H17B 0.9600 . ?
C17 H17C 0.9600 . ?
C18 C20 1.511(2) . ?
C18 H18 0.9800 . ?
C19 C20 1.512(2) . ?
C20 H20A 0.9700 . ?
C20 H20B 0.9700 . ?

loop_
_geom_hbond_atom_site_label_D
_geom_hbond_atom_site_label_H
_geom_hbond_atom_site_label_A
_geom_hbond_distance_DH
_geom_hbond_distance_HA
_geom_hbond_distance_DA
_geom_hbond_angle_DHA
_geom_hbond_site_symmetry_A
C6 H6 O3 0.93 2.51 3.405(2) 161.2 2_856
C18 H18 O2 0.98 2.58 3.505(2) 157.9 1_455

loop_
_cod_related_entry_id
_cod_related_entry_database
_cod_related_entry_code
1 ChemSpider 30659223
